data_7117924
loop_
_publ_author_name
'Eser S. Akturk'
'Glenn P. A. Yap'
'Klaus H. Theopold'

_publ_section_title
;
 Mechanism-based design of labile precursors for chromium(I) chemistry
;
_journal_name_full Chem.Commun.
_journal_page_first 15402
_journal_paper_doi 10.1039/C5cc05993C
_journal_volume 51
_journal_year 2015
_chemical_formula_sum 'C28 H46 B Cr N6'
_chemical_formula_weight 529.52
_chemical_name_systematic
; 
 ? 
;
_space_group_crystal_system monoclinic
_space_group_IT_number 14
_space_group_name_Hall '-P 2yn'
_space_group_name_H-M_alt 'P 1 21/n 1'
_symmetry_space_group_name_Hall '-P 2yn'
_symmetry_space_group_name_H-M 'P 1 21/n 1'
_atom_sites_solution_hydrogens other
_atom_sites_solution_primary direct
_atom_sites_solution_secondary difmap
_audit_creation_method SHELXL-2014/7
_audit_update_record
;
2015-04-07 deposited with the CCDC.
2015-08-27 downloaded from the CCDC.
;
_cell_angle_alpha 90
_cell_angle_beta 90.209(8)
_cell_angle_gamma 90
_cell_formula_units_Z 4
_cell_length_a 9.852(5)
_cell_length_b 19.085(9)
_cell_length_c 15.557(7)
_cell_measurement_reflns_used 980
_cell_measurement_temperature 200(2)
_cell_measurement_theta_max 19.04
_cell_measurement_theta_min 2.33
_cell_volume 2925(2)
_computing_cell_refinement 'SAINT (Bruker, 2002)'
_computing_data_collection 'SMART (Bruker, 2002)'
_computing_data_reduction SAINT
_computing_molecular_graphics 'SHELXTL (Sheldrick, 2001)'
_computing_publication_material 'SHELXTL (Sheldrick, 2001)'
_computing_structure_refinement 'SHELXL-2014/7 (Sheldrick, 2014)'
_computing_structure_solution 'SHELXS-97 (Sheldrick, 2008)'
_diffrn_ambient_temperature 200(2)
_diffrn_detector_area_resol_mean 836.6
_diffrn_measured_fraction_theta_full 1.000
_diffrn_measured_fraction_theta_max 0.994
_diffrn_measurement_device_type 'Bruker AXS APEX diffractometer'
_diffrn_measurement_method \w
_diffrn_radiation_type MoK\a
_diffrn_radiation_wavelength 0.71073
_diffrn_reflns_av_R_equivalents 0.1188
_diffrn_reflns_av_unetI/netI 0.0894
_diffrn_reflns_laue_measured_fraction_full 1.000
_diffrn_reflns_laue_measured_fraction_max 0.994
_diffrn_reflns_limit_h_max 13
_diffrn_reflns_limit_h_min -13
_diffrn_reflns_limit_k_max 25
_diffrn_reflns_limit_k_min -25
_diffrn_reflns_limit_l_max 20
_diffrn_reflns_limit_l_min -20
_diffrn_reflns_number 39529
_diffrn_reflns_point_group_measured_fraction_full 1.000
_diffrn_reflns_point_group_measured_fraction_max 0.994
_diffrn_reflns_theta_full 25.242
_diffrn_reflns_theta_max 28.400
_diffrn_reflns_theta_min 1.689
_exptl_absorpt_coefficient_mu 0.418
_exptl_absorpt_correction_T_max 0.9563
_exptl_absorpt_correction_T_min 0.9388
_exptl_absorpt_correction_type multi-scan
_exptl_absorpt_process_details 'SADABS (Sheldrick, 2003)'
_exptl_crystal_colour Orange
_exptl_crystal_density_diffrn 1.202
_exptl_crystal_density_method 'not measured'
_exptl_crystal_description Block
_exptl_crystal_F_000 1140
_exptl_crystal_size_max 0.153
_exptl_crystal_size_mid 0.132
_exptl_crystal_size_min 0.108
_refine_diff_density_max 1.051
_refine_diff_density_min -0.458
_refine_diff_density_rms 0.077
_refine_ls_extinction_coef .
_refine_ls_extinction_method none
_refine_ls_goodness_of_fit_ref 1.052
_refine_ls_hydrogen_treatment mixed
_refine_ls_matrix_type full
_refine_ls_number_parameters 342
_refine_ls_number_reflns 7310
_refine_ls_number_restraints 0
_refine_ls_restrained_S_all 1.052
_refine_ls_R_factor_all 0.1192
_refine_ls_R_factor_gt 0.0701
_refine_ls_shift/su_max 0.000
_refine_ls_shift/su_mean 0.000
_refine_ls_structure_factor_coef Fsqd
_refine_ls_weighting_details 'w=1/[\s^2^(Fo^2^)+(0.0626P)^2^+3.9701P] where P=(Fo^2^+2Fc^2^)/3'
_refine_ls_weighting_scheme calc
_refine_ls_wR_factor_gt 0.1652
_refine_ls_wR_factor_ref 0.1878
_reflns_Friedel_coverage 0.000
_reflns_friedel_fraction_full .
_reflns_friedel_fraction_max .
_reflns_number_gt 4601
_reflns_number_total 7310
_reflns_threshold_expression 'I > 2\s(I)'
_cod_data_source_file c5cc05993c2.cif
_cod_data_source_block kla0109
_cod_database_code 7117924
_shelx_shelxl_version_number 2014/7
_shelx_space_group_comment
; 
The symmetry employed for this shelxl refinement is uniquely defined 
by the following loop, which should always be used as a source of 
symmetry information in preference to the above space-group names. 
They are only intended as comments. 
;
_shelx_estimated_absorpt_t_min 0.939
_shelx_estimated_absorpt_t_max 0.956

loop_
_space_group_symop_operation_xyz
'x, y, z'
'-x+1/2, y+1/2, -z+1/2'
'-x, -y, -z'
'x-1/2, -y-1/2, z-1/2'

loop_
_atom_site_label
_atom_site_type_symbol
_atom_site_fract_x
_atom_site_fract_y
_atom_site_fract_z
_atom_site_U_iso_or_equiv
_atom_site_adp_type
_atom_site_occupancy
_atom_site_site_symmetry_order
_atom_site_calc_flag
_atom_site_refinement_flags_posn
_atom_site_refinement_flags_adp
_atom_site_refinement_flags_occupancy
_atom_site_disorder_assembly
_atom_site_disorder_group
Cr Cr 0.21291(6) 0.18057(3) 0.44246(4) 0.02415(16) Uani 1 1 d . . . . .
B1 B 0.1335(4) 0.3386(2) 0.4435(3) 0.0266(9) Uani 1 1 d . . . . .
H1B H 0.107(4) 0.395(2) 0.443(2) 0.032 Uiso 1 1 d . U . . .
N1 N 0.0817(3) 0.23406(15) 0.34801(18) 0.0253(6) Uani 1 1 d . . . . .
N2 N 0.0696(3) 0.30487(14) 0.36362(18) 0.0254(6) Uani 1 1 d . . . . .
N3 N 0.3488(3) 0.26558(15) 0.44378(19) 0.0262(6) Uani 1 1 d . . . . .
N4 N 0.2889(3) 0.33093(15) 0.44191(18) 0.0252(6) Uani 1 1 d . . . . .
N5 N 0.0837(3) 0.23297(15) 0.53797(18) 0.0257(6) Uani 1 1 d . . . . .
N6 N 0.0752(3) 0.30400(15) 0.52526(19) 0.0271(7) Uani 1 1 d . . . . .
C1 C 0.0053(3) 0.22106(18) 0.2782(2) 0.0264(7) Uani 1 1 d . . . . .
C2 C -0.0535(4) 0.2832(2) 0.2493(2) 0.0312(8) Uani 1 1 d . . . . .
H2A H -0.1119 0.2887 0.2010 0.037 Uiso 1 1 calc R U . . .
C3 C -0.0107(4) 0.33479(19) 0.3041(2) 0.0298(8) Uani 1 1 d . . . . .
C4 C -0.0095(4) 0.1496(2) 0.2371(2) 0.0319(8) Uani 1 1 d . . . . .
C5 C 0.1229(4) 0.1321(2) 0.1910(3) 0.0431(10) Uani 1 1 d . . . . .
H5A H 0.1983 0.1335 0.2322 0.065 Uiso 1 1 calc R U . . .
H5B H 0.1388 0.1666 0.1454 0.065 Uiso 1 1 calc R U . . .
H5C H 0.1166 0.0852 0.1658 0.065 Uiso 1 1 calc R U . . .
C6 C -0.0425(4) 0.0937(2) 0.3041(3) 0.0376(9) Uani 1 1 d . . . . .
H6A H 0.0303 0.0919 0.3471 0.056 Uiso 1 1 calc R U . . .
H6B H -0.0507 0.0480 0.2758 0.056 Uiso 1 1 calc R U . . .
H6C H -0.1284 0.1054 0.3323 0.056 Uiso 1 1 calc R U . . .
C7 C -0.1260(4) 0.1508(2) 0.1712(3) 0.0435(10) Uani 1 1 d . . . . .
H7A H -0.1031 0.1828 0.1242 0.065 Uiso 1 1 calc R U . . .
H7B H -0.2094 0.1668 0.1993 0.065 Uiso 1 1 calc R U . . .
H7C H -0.1399 0.1035 0.1482 0.065 Uiso 1 1 calc R U . . .
C8 C -0.0446(5) 0.4113(2) 0.3035(3) 0.0435(10) Uani 1 1 d . . . . .
H8A H 0.0394 0.4388 0.3052 0.065 Uiso 1 1 calc R U . . .
H8B H -0.0999 0.4226 0.3539 0.065 Uiso 1 1 calc R U . . .
H8C H -0.0955 0.4226 0.2511 0.065 Uiso 1 1 calc R U . . .
C9 C 0.4856(3) 0.2776(2) 0.4435(2) 0.0282(8) Uani 1 1 d . . . . .
C10 C 0.5077(4) 0.3490(2) 0.4414(2) 0.0334(8) Uani 1 1 d . . . . .
H10A H 0.5935 0.3717 0.4408 0.040 Uiso 1 1 calc R U . . .
C11 C 0.3830(4) 0.3813(2) 0.4403(2) 0.0315(8) Uani 1 1 d . . . . .
C12 C 0.5907(4) 0.2196(2) 0.4455(2) 0.0327(8) Uani 1 1 d . . . . .
C13 C 0.5722(4) 0.1761(2) 0.5276(3) 0.0383(9) Uani 1 1 d . . . . .
H13A H 0.4799 0.1569 0.5290 0.057 Uiso 1 1 calc R U . . .
H13B H 0.5867 0.2060 0.5780 0.057 Uiso 1 1 calc R U . . .
H13C H 0.6380 0.1376 0.5283 0.057 Uiso 1 1 calc R U . . .
C14 C 0.5789(4) 0.1747(2) 0.3650(3) 0.0412(10) Uani 1 1 d . . . . .
H14A H 0.6058 0.2023 0.3147 0.062 Uiso 1 1 calc R U . . .
H14B H 0.4849 0.1590 0.3579 0.062 Uiso 1 1 calc R U . . .
H14C H 0.6387 0.1338 0.3704 0.062 Uiso 1 1 calc R U . . .
C15 C 0.7326(4) 0.2528(2) 0.4472(3) 0.0420(10) Uani 1 1 d . . . . .
H15A H 0.7465 0.2799 0.3945 0.063 Uiso 1 1 calc R U . . .
H15B H 0.8014 0.2158 0.4511 0.063 Uiso 1 1 calc R U . . .
H15C H 0.7405 0.2838 0.4972 0.063 Uiso 1 1 calc R U . . .
C16 C 0.3495(5) 0.4576(2) 0.4368(3) 0.0467(11) Uani 1 1 d . . . . .
H16A H 0.2851 0.4662 0.3898 0.070 Uiso 1 1 calc R U . . .
H16B H 0.4326 0.4846 0.4269 0.070 Uiso 1 1 calc R U . . .
H16C H 0.3088 0.4720 0.4914 0.070 Uiso 1 1 calc R U . . .
C17 C 0.0095(3) 0.21996(19) 0.6085(2) 0.0273(8) Uani 1 1 d . . . . .
C18 C -0.0434(4) 0.2821(2) 0.6408(2) 0.0329(8) Uani 1 1 d . . . . .
H18A H -0.0985 0.2874 0.6903 0.040 Uiso 1 1 calc R U . . .
C19 C -0.0001(4) 0.3340(2) 0.5870(2) 0.0330(9) Uani 1 1 d . . . . .
C20 C -0.0105(4) 0.1473(2) 0.6464(2) 0.0308(8) Uani 1 1 d . . . . .
C21 C -0.0431(4) 0.0934(2) 0.5761(2) 0.0335(9) Uani 1 1 d . . . . .
H21A H -0.1250 0.1079 0.5449 0.050 Uiso 1 1 calc R U . . .
H21B H -0.0584 0.0475 0.6025 0.050 Uiso 1 1 calc R U . . .
H21C H 0.0332 0.0904 0.5360 0.050 Uiso 1 1 calc R U . . .
C22 C 0.1198(4) 0.1271(2) 0.6944(3) 0.0408(10) Uani 1 1 d . . . . .
H22A H 0.1323 0.1582 0.7439 0.061 Uiso 1 1 calc R U . . .
H22B H 0.1975 0.1316 0.6557 0.061 Uiso 1 1 calc R U . . .
H22C H 0.1127 0.0785 0.7143 0.061 Uiso 1 1 calc R U . . .
C23 C -0.1271(4) 0.1488(2) 0.7113(3) 0.0426(10) Uani 1 1 d . . . . .
H23A H -0.1060 0.1824 0.7571 0.064 Uiso 1 1 calc R U . . .
H23B H -0.1389 0.1020 0.7362 0.064 Uiso 1 1 calc R U . . .
H23C H -0.2111 0.1629 0.6821 0.064 Uiso 1 1 calc R U . . .
C24 C -0.0287(5) 0.4110(2) 0.5914(3) 0.0516(12) Uani 1 1 d . . . . .
H24A H 0.0572 0.4369 0.5911 0.077 Uiso 1 1 calc R U . . .
H24B H -0.0782 0.4215 0.6443 0.077 Uiso 1 1 calc R U . . .
H24C H -0.0836 0.4249 0.5416 0.077 Uiso 1 1 calc R U . . .
C25 C 0.3239(5) 0.0361(2) 0.3363(3) 0.0455(11) Uani 1 1 d . . . . .
H25A H 0.3645 -0.0035 0.3672 0.068 Uiso 1 1 calc R U . . .
H25B H 0.3914 0.0567 0.2976 0.068 Uiso 1 1 calc R U . . .
H25C H 0.2458 0.0197 0.3027 0.068 Uiso 1 1 calc R U . . .
C26 C 0.2780(4) 0.09036(19) 0.3996(2) 0.0307(8) Uani 1 1 d . . . . .
C27 C 0.2742(4) 0.08903(19) 0.4837(2) 0.0310(8) Uani 1 1 d . . . . .
C28 C 0.3110(5) 0.0323(2) 0.5467(3) 0.0475(11) Uani 1 1 d . . . . .
H28A H 0.3603 -0.0050 0.5169 0.071 Uiso 1 1 calc R U . . .
H28B H 0.2280 0.0131 0.5721 0.071 Uiso 1 1 calc R U . . .
H28C H 0.3685 0.0520 0.5922 0.071 Uiso 1 1 calc R U . . .

loop_
_atom_site_aniso_label
_atom_site_aniso_U_11
_atom_site_aniso_U_22
_atom_site_aniso_U_33
_atom_site_aniso_U_23
_atom_site_aniso_U_13
_atom_site_aniso_U_12
Cr 0.0225(3) 0.0222(3) 0.0277(3) 0.0002(2) 0.0013(2) 0.0016(2)
B1 0.029(2) 0.023(2) 0.028(2) -0.0023(16) -0.0019(17) 0.0014(16)
N1 0.0244(15) 0.0228(15) 0.0287(15) -0.0015(12) 0.0035(12) 0.0009(12)
N2 0.0265(15) 0.0228(15) 0.0269(15) 0.0001(12) -0.0025(12) -0.0016(12)
N3 0.0220(14) 0.0268(15) 0.0298(16) 0.0001(12) 0.0006(12) 0.0014(12)
N4 0.0243(15) 0.0233(15) 0.0279(15) 0.0021(12) -0.0010(12) -0.0004(11)
N5 0.0266(15) 0.0238(15) 0.0266(15) 0.0018(12) 0.0010(12) 0.0024(12)
N6 0.0276(16) 0.0249(16) 0.0290(16) -0.0042(12) 0.0024(12) 0.0018(12)
C1 0.0247(18) 0.0293(19) 0.0252(18) -0.0006(15) 0.0024(14) -0.0010(14)
C2 0.0288(19) 0.036(2) 0.0288(19) 0.0028(16) -0.0008(15) 0.0012(16)
C3 0.0282(19) 0.030(2) 0.0310(19) 0.0057(15) -0.0024(15) 0.0016(15)
C4 0.033(2) 0.030(2) 0.033(2) -0.0080(16) 0.0010(16) -0.0038(16)
C5 0.042(2) 0.045(2) 0.042(2) -0.0081(19) 0.0087(19) 0.001(2)
C6 0.038(2) 0.033(2) 0.042(2) -0.0031(17) 0.0013(18) -0.0056(17)
C7 0.045(2) 0.051(3) 0.035(2) -0.0096(19) -0.0072(19) -0.005(2)
C8 0.054(3) 0.028(2) 0.049(3) 0.0032(18) -0.017(2) 0.0064(19)
C9 0.0232(18) 0.039(2) 0.0222(17) 0.0009(15) -0.0016(14) -0.0014(15)
C10 0.0261(19) 0.041(2) 0.033(2) 0.0040(17) -0.0020(16) -0.0075(16)
C11 0.034(2) 0.033(2) 0.0273(19) 0.0040(16) -0.0020(16) -0.0067(16)
C12 0.0228(18) 0.043(2) 0.032(2) 0.0018(17) 0.0006(15) -0.0008(16)
C13 0.030(2) 0.044(2) 0.041(2) 0.0063(19) -0.0037(17) 0.0033(18)
C14 0.030(2) 0.055(3) 0.038(2) -0.009(2) 0.0062(17) 0.0078(19)
C15 0.024(2) 0.058(3) 0.044(2) -0.001(2) 0.0023(17) -0.0014(18)
C16 0.046(3) 0.031(2) 0.063(3) 0.004(2) -0.013(2) -0.0070(19)
C17 0.0245(18) 0.036(2) 0.0217(17) 0.0004(15) -0.0027(14) 0.0020(15)
C18 0.033(2) 0.040(2) 0.0260(19) -0.0033(16) 0.0046(15) 0.0041(17)
C19 0.030(2) 0.036(2) 0.033(2) -0.0054(16) 0.0018(16) 0.0030(16)
C20 0.0283(19) 0.038(2) 0.0266(19) 0.0067(16) -0.0008(15) -0.0020(16)
C21 0.030(2) 0.032(2) 0.038(2) 0.0037(17) -0.0027(16) -0.0053(16)
C22 0.042(2) 0.041(2) 0.039(2) 0.0085(19) -0.0100(19) -0.0009(19)
C23 0.038(2) 0.054(3) 0.035(2) 0.005(2) 0.0060(18) -0.008(2)
C24 0.064(3) 0.038(2) 0.053(3) -0.007(2) 0.019(2) 0.011(2)
C25 0.054(3) 0.037(2) 0.045(2) -0.0100(19) 0.002(2) 0.012(2)
C26 0.0269(19) 0.0252(19) 0.040(2) -0.0006(16) 0.0016(16) 0.0040(15)
C27 0.0282(19) 0.0270(19) 0.038(2) 0.0064(16) 0.0029(16) 0.0010(15)
C28 0.056(3) 0.037(2) 0.050(3) 0.007(2) 0.003(2) 0.018(2)

loop_
_atom_type_symbol
_atom_type_description
_atom_type_scat_dispersion_real
_atom_type_scat_dispersion_imag
_atom_type_scat_source
C C 0.0033 0.0016 'International Tables Vol C Tables 4.2.6.8 and 6.1.1.4'
H H 0.0000 0.0000 'International Tables Vol C Tables 4.2.6.8 and 6.1.1.4'
B B 0.0013 0.0007 'International Tables Vol C Tables 4.2.6.8 and 6.1.1.4'
N N 0.0061 0.0033 'International Tables Vol C Tables 4.2.6.8 and 6.1.1.4'
Cr Cr 0.3209 0.6236 'International Tables Vol C Tables 4.2.6.8 and 6.1.1.4'

loop_
_geom_angle_atom_site_label_1
_geom_angle_atom_site_label_2
_geom_angle_atom_site_label_3
_geom_angle
_geom_angle_site_symmetry_1
_geom_angle_site_symmetry_3
C26 Cr C27 39.08(16) . .
C26 Cr N3 118.24(14) . .
C27 Cr N3 119.34(14) . .
C26 Cr N5 145.24(14) . .
C27 Cr N5 111.31(14) . .
N3 Cr N5 90.72(11) . .
C26 Cr N1 111.90(14) . .
C27 Cr N1 144.29(14) . .
N3 Cr N1 91.19(11) . .
N5 Cr N1 84.28(11) . .
N2 B1 N4 110.6(3) . .
N2 B1 N6 109.5(3) . .
N4 B1 N6 110.2(3) . .
C1 N1 N2 106.0(3) . .
C1 N1 Cr 141.2(2) . .
N2 N1 Cr 112.8(2) . .
C3 N2 N1 110.3(3) . .
C3 N2 B1 128.3(3) . .
N1 N2 B1 121.3(3) . .
C9 N3 N4 105.7(3) . .
C9 N3 Cr 139.2(2) . .
N4 N3 Cr 115.1(2) . .
C11 N4 N3 110.7(3) . .
C11 N4 B1 128.5(3) . .
N3 N4 B1 120.8(3) . .
C17 N5 N6 105.5(3) . .
C17 N5 Cr 141.7(2) . .
N6 N5 Cr 112.7(2) . .
C19 N6 N5 110.6(3) . .
C19 N6 B1 127.8(3) . .
N5 N6 B1 121.2(3) . .
N1 C1 C2 109.6(3) . .
N1 C1 C4 124.1(3) . .
C2 C1 C4 126.3(3) . .
C3 C2 C1 106.5(3) . .
N2 C3 C2 107.7(3) . .
N2 C3 C8 123.3(3) . .
C2 C3 C8 129.0(3) . .
C1 C4 C6 111.2(3) . .
C1 C4 C5 108.3(3) . .
C6 C4 C5 110.7(3) . .
C1 C4 C7 109.8(3) . .
C6 C4 C7 107.7(3) . .
C5 C4 C7 109.1(3) . .
N3 C9 C10 108.7(3) . .
N3 C9 C12 123.4(3) . .
C10 C9 C12 127.9(3) . .
C9 C10 C11 107.6(3) . .
N4 C11 C10 107.3(3) . .
N4 C11 C16 123.3(3) . .
C10 C11 C16 129.4(4) . .
C9 C12 C14 110.1(3) . .
C9 C12 C15 108.7(3) . .
C14 C12 C15 108.2(3) . .
C9 C12 C13 109.2(3) . .
C14 C12 C13 111.8(3) . .
C15 C12 C13 108.6(3) . .
N5 C17 C18 110.0(3) . .
N5 C17 C20 123.9(3) . .
C18 C17 C20 126.1(3) . .
C19 C18 C17 106.2(3) . .
N6 C19 C18 107.6(3) . .
N6 C19 C24 123.7(4) . .
C18 C19 C24 128.7(4) . .
C17 C20 C22 108.1(3) . .
C17 C20 C23 109.7(3) . .
C22 C20 C23 108.2(3) . .
C17 C20 C21 111.2(3) . .
C22 C20 C21 110.5(3) . .
C23 C20 C21 109.0(3) . .
C27 C26 C25 130.7(4) . .
C27 C26 Cr 70.5(2) . .
C25 C26 Cr 158.7(3) . .
C26 C27 C28 131.2(4) . .
C26 C27 Cr 70.4(2) . .
C28 C27 Cr 158.4(3) . .

loop_
_geom_bond_atom_site_label_1
_geom_bond_atom_site_label_2
_geom_bond_distance
_geom_bond_site_symmetry_2
Cr C26 1.955(4) .
Cr C27 1.956(4) .
Cr N3 2.104(3) .
Cr N5 2.201(3) .
Cr N1 2.204(3) .
B1 N2 1.533(5) .
B1 N4 1.537(5) .
B1 N6 1.545(5) .
N1 C1 1.343(4) .
N1 N2 1.378(4) .
N2 C3 1.343(4) .
N3 C9 1.368(4) .
N3 N4 1.380(4) .
N4 C11 1.336(4) .
N5 C17 1.343(4) .
N5 N6 1.372(4) .
N6 C19 1.344(5) .
C1 C2 1.394(5) .
C1 C4 1.513(5) .
C2 C3 1.369(5) .
C3 C8 1.499(5) .
C4 C6 1.526(5) .
C4 C5 1.527(5) .
C4 C7 1.537(5) .
C9 C10 1.380(5) .
C9 C12 1.515(5) .
C10 C11 1.374(5) .
C11 C16 1.494(5) .
C12 C14 1.522(5) .
C12 C15 1.536(5) .
C12 C13 1.535(5) .
C17 C18 1.390(5) .
C17 C20 1.520(5) .
C18 C19 1.366(5) .
C19 C24 1.497(5) .
C20 C22 1.532(5) .
C20 C23 1.533(5) .
C20 C21 1.536(5) .
C25 C26 1.501(5) .
C26 C27 1.308(5) .
C27 C28 1.504(5) .

loop_
_geom_torsion_atom_site_label_1
_geom_torsion_atom_site_label_2
_geom_torsion_atom_site_label_3
_geom_torsion_atom_site_label_4
_geom_torsion
_geom_torsion_site_symmetry_1
_geom_torsion_site_symmetry_2
_geom_torsion_site_symmetry_3
_geom_torsion_site_symmetry_4
C1 N1 N2 C3 -0.9(4) . . . .
Cr N1 N2 C3 179.7(2) . . . .
C1 N1 N2 B1 174.7(3) . . . .
Cr N1 N2 B1 -4.7(4) . . . .
N4 B1 N2 C3 -122.5(4) . . . .
N6 B1 N2 C3 115.8(4) . . . .
N4 B1 N2 N1 62.8(4) . . . .
N6 B1 N2 N1 -59.0(4) . . . .
C9 N3 N4 C11 0.1(4) . . . .
Cr N3 N4 C11 -178.1(2) . . . .
C9 N3 N4 B1 -178.7(3) . . . .
Cr N3 N4 B1 3.0(4) . . . .
N2 B1 N4 C11 118.6(4) . . . .
N6 B1 N4 C11 -120.1(4) . . . .
N2 B1 N4 N3 -62.7(4) . . . .
N6 B1 N4 N3 58.6(4) . . . .
C17 N5 N6 C19 1.0(4) . . . .
Cr N5 N6 C19 -177.5(2) . . . .
C17 N5 N6 B1 -172.6(3) . . . .
Cr N5 N6 B1 8.9(4) . . . .
N2 B1 N6 C19 -116.1(4) . . . .
N4 B1 N6 C19 122.0(4) . . . .
N2 B1 N6 N5 56.3(4) . . . .
N4 B1 N6 N5 -65.6(4) . . . .
N2 N1 C1 C2 0.6(4) . . . .
Cr N1 C1 C2 179.7(3) . . . .
N2 N1 C1 C4 179.0(3) . . . .
Cr N1 C1 C4 -1.9(6) . . . .
N1 C1 C2 C3 -0.2(4) . . . .
C4 C1 C2 C3 -178.5(3) . . . .
N1 N2 C3 C2 0.8(4) . . . .
B1 N2 C3 C2 -174.4(3) . . . .
N1 N2 C3 C8 179.6(3) . . . .
B1 N2 C3 C8 4.4(6) . . . .
C1 C2 C3 N2 -0.4(4) . . . .
C1 C2 C3 C8 -179.1(4) . . . .
N1 C1 C4 C6 49.1(5) . . . .
C2 C1 C4 C6 -132.8(4) . . . .
N1 C1 C4 C5 -72.8(4) . . . .
C2 C1 C4 C5 105.4(4) . . . .
N1 C1 C4 C7 168.2(3) . . . .
C2 C1 C4 C7 -13.7(5) . . . .
N4 N3 C9 C10 0.0(4) . . . .
Cr N3 C9 C10 177.6(3) . . . .
N4 N3 C9 C12 179.7(3) . . . .
Cr N3 C9 C12 -2.7(6) . . . .
N3 C9 C10 C11 -0.1(4) . . . .
C12 C9 C10 C11 -179.8(3) . . . .
N3 N4 C11 C10 -0.2(4) . . . .
B1 N4 C11 C10 178.6(3) . . . .
N3 N4 C11 C16 179.1(3) . . . .
B1 N4 C11 C16 -2.2(6) . . . .
C9 C10 C11 N4 0.2(4) . . . .
C9 C10 C11 C16 -179.0(4) . . . .
N3 C9 C12 C14 63.3(4) . . . .
C10 C9 C12 C14 -117.0(4) . . . .
N3 C9 C12 C15 -178.3(3) . . . .
C10 C9 C12 C15 1.4(5) . . . .
N3 C9 C12 C13 -59.9(4) . . . .
C10 C9 C12 C13 119.8(4) . . . .
N6 N5 C17 C18 -0.9(4) . . . .
Cr N5 C17 C18 176.9(3) . . . .
N6 N5 C17 C20 179.7(3) . . . .
Cr N5 C17 C20 -2.5(6) . . . .
N5 C17 C18 C19 0.6(4) . . . .
C20 C17 C18 C19 179.9(3) . . . .
N5 N6 C19 C18 -0.7(4) . . . .
B1 N6 C19 C18 172.4(3) . . . .
N5 N6 C19 C24 180.0(4) . . . .
B1 N6 C19 C24 -7.0(6) . . . .
C17 C18 C19 N6 0.1(4) . . . .
C17 C18 C19 C24 179.4(4) . . . .
N5 C17 C20 C22 76.4(4) . . . .
C18 C17 C20 C22 -102.9(4) . . . .
N5 C17 C20 C23 -165.8(3) . . . .
C18 C17 C20 C23 14.9(5) . . . .
N5 C17 C20 C21 -45.1(5) . . . .
C18 C17 C20 C21 135.6(4) . . . .
C25 C26 C27 C28 -1.8(7) . . . .
Cr C26 C27 C28 -179.6(5) . . . .
C25 C26 C27 Cr 177.8(5) . . . .
